data_2226508
loop_
_publ_author_name
'van Tonder, Johannes H.'
'Muller, Theunis J.'
'Bezuidenhoudt, Barend C. B.'

_publ_section_title
;
 2',3,4,4'-Tetramethoxychalcone
;
_journal_coeditor_code HG2688
_journal_issue 7
_journal_name_full 'Acta Crystallographica Section E'
_journal_page_first o1798
_journal_page_last o1799
_journal_paper_doi 10.1107/S1600536810022142
_journal_volume 66
_journal_year 2010
_chemical_formula_iupac 'C19 H20 O5'
_chemical_formula_moiety 'C19 H20 O5'
_chemical_formula_sum 'C19 H20 O5'
_chemical_formula_weight 328.35
_chemical_name_common
;
2',3,4,4'-Tetramethoxychalcone
;
_chemical_name_systematic
;
1-(2,4-dimethoxyphenyl)-3-(3,4-dimethoxyphenyl)prop-2-en-1-one
;
_space_group_IT_number 14
_symmetry_cell_setting monoclinic
_symmetry_space_group_name_Hall '-P 2ybc'
_symmetry_space_group_name_H-M 'P 1 21/c 1'
_atom_sites_solution_hydrogens geom
_atom_sites_solution_primary direct
_atom_sites_solution_secondary difmap
_audit_creation_method 'WinGX routine CIF_UPDATE'
_cell_angle_alpha 90.000
_cell_angle_beta 109.489(2)
_cell_angle_gamma 90.000
_cell_formula_units_Z 4
_cell_length_a 12.5839(7)
_cell_length_b 11.7204(7)
_cell_length_c 12.1339(6)
_cell_measurement_reflns_used 7154
_cell_measurement_temperature 100(2)
_cell_measurement_theta_max 23.57
_cell_measurement_theta_min 2.44
_cell_volume 1687.07(16)
_computing_cell_refinement 'Saint-Plus (Bruker, 2008)'
_computing_data_collection 'APEX2 (Bruker, 2008)'
_computing_data_reduction 'SAINT-Plus and XPREP (Bruker, 2008)'
_computing_molecular_graphics 'DIAMOND (Brandenberg & Putz, 2005)'
_computing_publication_material 'WingGX (Farrugia, 1999)'
_computing_structure_refinement 'SHELXL97 (Sheldrick, 2008)'
_computing_structure_solution 'SHELXS97 (Sheldrick, 2008)'
_diffrn_ambient_temperature 100(2)
_diffrn_measured_fraction_theta_full 0.997
_diffrn_measured_fraction_theta_max 0.997
_diffrn_measurement_device_type 'Bruker APEXII'
_diffrn_measurement_method 'phi and omega scans'
_diffrn_radiation_monochromator graphite
_diffrn_radiation_type MoK\a
_diffrn_radiation_wavelength 0.71073
_diffrn_reflns_av_R_equivalents 0.0387
_diffrn_reflns_limit_h_max 16
_diffrn_reflns_limit_h_min -16
_diffrn_reflns_limit_k_max 15
_diffrn_reflns_limit_k_min -15
_diffrn_reflns_limit_l_max 16
_diffrn_reflns_limit_l_min -11
_diffrn_reflns_number 32681
_diffrn_reflns_theta_full 28.35
_diffrn_reflns_theta_max 28.35
_diffrn_reflns_theta_min 1.72
_exptl_absorpt_coefficient_mu 0.093
_exptl_absorpt_correction_T_max 0.994
_exptl_absorpt_correction_T_min 0.976
_exptl_absorpt_correction_type multi-scan
_exptl_absorpt_process_details '(SADABS; Bruker, 2008)'
_exptl_crystal_colour colourless
_exptl_crystal_density_diffrn 1.293
_exptl_crystal_density_method 'not measured'
_exptl_crystal_description Plate
_exptl_crystal_F_000 696
_exptl_crystal_size_max 0.487
_exptl_crystal_size_mid 0.219
_exptl_crystal_size_min 0.065
_refine_diff_density_max 0.207
_refine_diff_density_min -0.198
_refine_ls_extinction_method none
_refine_ls_goodness_of_fit_ref 1.115
_refine_ls_hydrogen_treatment mixed
_refine_ls_matrix_type full
_refine_ls_number_parameters 225
_refine_ls_number_reflns 4205
_refine_ls_number_restraints 0
_refine_ls_restrained_S_all 1.115
_refine_ls_R_factor_all 0.0839
_refine_ls_R_factor_gt 0.0436
_refine_ls_shift/su_max 0.001
_refine_ls_shift/su_mean 0
_refine_ls_structure_factor_coef Fsqd
_refine_ls_weighting_details 'calc w=1/[\s^2^(Fo^2^)+(0.0998P)^2^+0.0628P] where P=(Fo^2^+2Fc^2^)/3'
_refine_ls_weighting_scheme calc
_refine_ls_wR_factor_ref 0.1878
_reflns_number_gt 2539
_reflns_number_total 4205
_reflns_threshold_expression >2\s(I)
_cod_data_source_file hg2688.cif
_cod_data_source_block I
_cod_original_sg_symbol_H-M 'P 21/c'
_cod_database_code 2226508
_cod_database_fobs_code 2226508

loop_
_symmetry_equiv_pos_as_xyz
'x, y, z'
'-x, y+1/2, -z+1/2'
'-x, -y, -z'
'x, -y-1/2, z-1/2'

loop_
_atom_site_type_symbol
_atom_site_label
_atom_site_fract_x
_atom_site_fract_y
_atom_site_fract_z
_atom_site_U_iso_or_equiv
_atom_site_adp_type
_atom_site_calc_flag
_atom_site_refinement_flags
_atom_site_occupancy
_atom_site_disorder_assembly
_atom_site_disorder_group
C C1 0.57536(15) 0.12721(14) 0.10767(13) 0.0572(4) Uani d . 1 . .
C C2 0.66866(16) 0.07753(15) 0.09002(15) 0.0635(5) Uani d . 1 . .
H H2 0.7138 0.027 0.1449 0.076 Uiso calc R 1 . .
C C3 0.69406(17) 0.10359(16) -0.00938(16) 0.0665(5) Uani d . 1 . .
C C4 0.62632(18) 0.17787(18) -0.09154(16) 0.0724(5) Uani d . 1 . .
H H4 0.6422 0.1941 -0.1594 0.087 Uiso calc R 1 . .
C C5 0.53595(17) 0.22720(17) -0.07222(14) 0.0654(5) Uani d . 1 . .
H H5 0.4918 0.2781 -0.1274 0.079 Uiso calc R 1 . .
C C6 0.50707(15) 0.20426(14) 0.02731(13) 0.0555(4) Uani d . 1 . .
C C7 0.40909(15) 0.26733(15) 0.04011(13) 0.0582(4) Uani d . 1 . .
C C8 0.33980(16) 0.21568(16) 0.10368(15) 0.0603(5) Uani d . 1 . .
C C9 0.25176(15) 0.26831(16) 0.11757(14) 0.0596(5) Uani d . 1 . .
C C10 0.18227(14) 0.22631(15) 0.18413(14) 0.0570(4) Uani d . 1 . .
C C11 0.20392(14) 0.12066(15) 0.24240(14) 0.0571(4) Uani d . 1 . .
H H11 0.2627 0.0756 0.2367 0.068 Uiso calc R 1 . .
C C12 0.14066(14) 0.08267(15) 0.30728(14) 0.0574(4) Uani d . 1 . .
C C13 0.05259(14) 0.15026(17) 0.31711(15) 0.0614(5) Uani d . 1 . .
C C14 0.02979(16) 0.25345(18) 0.26000(16) 0.0692(5) Uani d . 1 . .
H H14 -0.0292 0.2982 0.2656 0.083 Uiso calc R 1 . .
C C15 0.09404(16) 0.29117(17) 0.19425(16) 0.0676(5) Uani d . 1 . .
H H15 0.0777 0.3612 0.1563 0.081 Uiso calc R 1 . .
C C16 0.60374(18) 0.01862(18) 0.28377(17) 0.0782(6) Uani d . 1 . .
H H16A 0.5762 0.0164 0.3486 0.117 Uiso calc R 1 . .
H H16B 0.6836 0.0318 0.312 0.117 Uiso calc R 1 . .
H H16C 0.5882 -0.0529 0.2429 0.117 Uiso calc R 1 . .
C C17 0.86153(19) -0.0100(2) 0.0519(2) 0.0954(7) Uani d . 1 . .
H H17A 0.9212 -0.0335 0.0241 0.143 Uiso calc R 1 . .
H H17B 0.8224 -0.0761 0.0653 0.143 Uiso calc R 1 . .
H H17C 0.8927 0.0315 0.1237 0.143 Uiso calc R 1 . .
C C18 0.24973(17) -0.08614(17) 0.36379(18) 0.0710(5) Uani d . 1 . .
H H18A 0.2528 -0.1544 0.4085 0.107 Uiso calc R 1 . .
H H18B 0.3184 -0.0439 0.3967 0.107 Uiso calc R 1 . .
H H18C 0.2405 -0.1061 0.2844 0.107 Uiso calc R 1 . .
C C19 -0.09188(18) 0.1716(2) 0.4026(2) 0.0927(7) Uani d . 1 . .
H H19A -0.1252 0.1302 0.451 0.139 Uiso calc R 1 . .
H H19B -0.1484 0.1879 0.3286 0.139 Uiso calc R 1 . .
H H19C -0.0607 0.2418 0.4403 0.139 Uiso calc R 1 . .
O O1 0.54938(13) 0.10796(12) 0.20672(10) 0.0780(4) Uani d . 1 . .
O O2 0.78452(13) 0.06147(14) -0.03354(13) 0.0874(5) Uani d . 1 . .
O O3 0.38578(12) 0.36122(11) -0.00560(11) 0.0767(4) Uani d . 1 . .
O O4 0.15725(11) -0.01826(11) 0.36644(12) 0.0717(4) Uani d . 1 . .
O O5 -0.00515(11) 0.10484(13) 0.38441(12) 0.0785(4) Uani d . 1 . .
H H8 0.3591(17) 0.1401(19) 0.1332(17) 0.075(6) Uiso d . 1 . .
H H9 0.2294(16) 0.3460(17) 0.0808(16) 0.071(5) Uiso d . 1 . .

loop_
_atom_site_aniso_label
_atom_site_aniso_U_11
_atom_site_aniso_U_22
_atom_site_aniso_U_33
_atom_site_aniso_U_12
_atom_site_aniso_U_13
_atom_site_aniso_U_23
C1 0.0751(11) 0.0504(9) 0.0446(8) -0.0050(8) 0.0182(8) -0.0034(7)
C2 0.0785(12) 0.0527(10) 0.0560(9) -0.0032(9) 0.0180(9) -0.0043(8)
C3 0.0762(12) 0.0620(12) 0.0645(10) -0.0128(9) 0.0279(9) -0.0147(9)
C4 0.0920(14) 0.0757(13) 0.0567(10) -0.0123(11) 0.0342(10) -0.0027(9)
C5 0.0802(13) 0.0633(11) 0.0498(9) -0.0111(9) 0.0176(8) 0.0044(8)
C6 0.0685(10) 0.0508(9) 0.0431(8) -0.0099(8) 0.0132(7) -0.0021(7)
C7 0.0725(11) 0.0511(10) 0.0446(8) -0.0058(8) 0.0110(7) 0.0012(7)
C8 0.0714(12) 0.0497(10) 0.0566(9) -0.0034(9) 0.0171(8) 0.0030(8)
C9 0.0670(11) 0.0513(10) 0.0526(9) -0.0035(9) 0.0094(8) -0.0001(8)
C10 0.0586(10) 0.0538(10) 0.0518(8) -0.0006(8) 0.0092(7) -0.0036(7)
C11 0.0563(9) 0.0538(10) 0.0592(9) 0.0007(8) 0.0167(8) -0.0018(8)
C12 0.0565(10) 0.0527(10) 0.0593(9) -0.0041(8) 0.0143(8) -0.0027(8)
C13 0.0541(9) 0.0673(12) 0.0610(9) -0.0043(8) 0.0168(8) -0.0096(9)
C14 0.0586(11) 0.0715(13) 0.0739(11) 0.0105(9) 0.0172(9) -0.0051(10)
C15 0.0668(11) 0.0596(11) 0.0677(11) 0.0070(9) 0.0110(9) 0.0027(9)
C16 0.0932(14) 0.0743(13) 0.0629(10) 0.0076(11) 0.0204(10) 0.0213(10)
C17 0.0753(14) 0.1100(19) 0.0954(16) 0.0027(13) 0.0213(12) -0.0291(14)
C18 0.0812(13) 0.0533(11) 0.0818(12) 0.0052(9) 0.0316(10) 0.0076(9)
C19 0.0673(12) 0.125(2) 0.0908(14) 0.0056(13) 0.0336(11) -0.0140(14)
O1 0.1039(10) 0.0834(10) 0.0517(7) 0.0266(8) 0.0326(7) 0.0199(6)
O2 0.0914(10) 0.0909(11) 0.0904(10) -0.0003(8) 0.0444(8) -0.0111(8)
O3 0.0972(10) 0.0607(8) 0.0724(8) 0.0086(7) 0.0284(7) 0.0193(7)
O4 0.0769(9) 0.0598(8) 0.0869(9) 0.0028(6) 0.0385(7) 0.0107(6)
O5 0.0707(8) 0.0858(10) 0.0877(9) -0.0012(7) 0.0378(7) -0.0051(7)

loop_
_atom_type_symbol
_atom_type_description
_atom_type_scat_dispersion_real
_atom_type_scat_dispersion_imag
_atom_type_scat_source
C C 0.0033 0.0016 'International Tables Vol C Tables 4.2.6.8 and 6.1.1.4'
H H 0 0 'International Tables Vol C Tables 4.2.6.8 and 6.1.1.4'
O O 0.0106 0.006 'International Tables Vol C Tables 4.2.6.8 and 6.1.1.4'

loop_
_geom_angle_atom_site_label_1
_geom_angle_atom_site_label_2
_geom_angle_atom_site_label_3
_geom_angle_site_symmetry_1
_geom_angle_site_symmetry_3
_geom_angle
_geom_angle_publ_flag
O1 C1 C2 . . 121.95(15) ?
O1 C1 C6 . . 116.73(16) ?
C2 C1 C6 . . 121.24(15) ?
C3 C2 C1 . . 119.70(17) ?
C3 C2 H2 . . 120.1 ?
C1 C2 H2 . . 120.1 ?
O2 C3 C2 . . 124.22(19) ?
O2 C3 C4 . . 115.62(17) ?
C2 C3 C4 . . 120.16(18) ?
C5 C4 C3 . . 119.46(17) ?
C5 C4 H4 . . 120.3 ?
C3 C4 H4 . . 120.3 ?
C4 C5 C6 . . 122.60(18) ?
C4 C5 H5 . . 118.7 ?
C6 C5 H5 . . 118.7 ?
C1 C6 C5 . . 116.82(17) ?
C1 C6 C7 . . 125.93(15) ?
C5 C6 C7 . . 117.21(15) ?
O3 C7 C8 . . 120.85(17) ?
O3 C7 C6 . . 118.74(16) ?
C8 C7 C6 . . 120.39(15) ?
C9 C8 C7 . . 122.73(18) ?
C9 C8 H8 . . 120.1(12) ?
C7 C8 H8 . . 117.1(12) ?
C8 C9 C10 . . 126.39(18) ?
C8 C9 H9 . . 118.9(11) ?
C10 C9 H9 . . 114.7(11) ?
C15 C10 C11 . . 117.73(17) ?
C15 C10 C9 . . 120.67(17) ?
C11 C10 C9 . . 121.57(16) ?
C12 C11 C10 . . 121.57(16) ?
C12 C11 H11 . . 119.2 ?
C10 C11 H11 . . 119.2 ?
O4 C12 C11 . . 124.71(16) ?
O4 C12 C13 . . 115.65(15) ?
C11 C12 C13 . . 119.64(17) ?
O5 C13 C14 . . 125.41(17) ?
O5 C13 C12 . . 115.08(17) ?
C14 C13 C12 . . 119.51(17) ?
C13 C14 C15 . . 120.49(17) ?
C13 C14 H14 . . 119.8 ?
C15 C14 H14 . . 119.8 ?
C14 C15 C10 . . 121.04(18) ?
C14 C15 H15 . . 119.5 ?
C10 C15 H15 . . 119.5 ?
O1 C16 H16A . . 109.5 ?
O1 C16 H16B . . 109.5 ?
H16A C16 H16B . . 109.5 ?
O1 C16 H16C . . 109.5 ?
H16A C16 H16C . . 109.5 ?
H16B C16 H16C . . 109.5 ?
O2 C17 H17A . . 109.5 ?
O2 C17 H17B . . 109.5 ?
H17A C17 H17B . . 109.5 ?
O2 C17 H17C . . 109.5 ?
H17A C17 H17C . . 109.5 ?
H17B C17 H17C . . 109.5 ?
O4 C18 H18A . . 109.5 ?
O4 C18 H18B . . 109.5 ?
H18A C18 H18B . . 109.5 ?
O4 C18 H18C . . 109.5 ?
H18A C18 H18C . . 109.5 ?
H18B C18 H18C . . 109.5 ?
O5 C19 H19A . . 109.5 ?
O5 C19 H19B . . 109.5 ?
H19A C19 H19B . . 109.5 ?
O5 C19 H19C . . 109.5 ?
H19A C19 H19C . . 109.5 ?
H19B C19 H19C . . 109.5 ?
C1 O1 C16 . . 119.85(15) ?
C3 O2 C17 . . 118.05(17) ?
C12 O4 C18 . . 117.21(14) ?
C13 O5 C19 . . 117.86(18) ?

loop_
_geom_bond_atom_site_label_1
_geom_bond_atom_site_label_2
_geom_bond_site_symmetry_2
_geom_bond_distance
_geom_bond_publ_flag
C1 O1 . 1.3654(19) ?
C1 C2 . 1.390(3) ?
C1 C6 . 1.395(2) ?
C2 C3 . 1.381(3) ?
C2 H2 . 0.93 ?
C3 O2 . 1.359(2) ?
C3 C4 . 1.382(3) ?
C4 C5 . 1.364(3) ?
C4 H4 . 0.93 ?
C5 C6 . 1.398(2) ?
C5 H5 . 0.93 ?
C6 C7 . 1.489(3) ?
C7 O3 . 1.223(2) ?
C7 C8 . 1.473(3) ?
C8 C9 . 1.327(3) ?
C8 H8 . 0.96(2) ?
C9 C10 . 1.460(3) ?
C9 H9 . 1.01(2) ?
C10 C15 . 1.384(3) ?
C10 C11 . 1.407(2) ?
C11 C12 . 1.367(2) ?
C11 H11 . 0.93 ?
C12 O4 . 1.363(2) ?
C12 C13 . 1.399(2) ?
C13 O5 . 1.369(2) ?
C13 C14 . 1.376(3) ?
C14 C15 . 1.384(3) ?
C14 H14 . 0.93 ?
C15 H15 . 0.93 ?
C16 O1 . 1.418(2) ?
C16 H16A . 0.96 ?
C16 H16B . 0.96 ?
C16 H16C . 0.96 ?
C17 O2 . 1.430(3) ?
C17 H17A . 0.96 ?
C17 H17B . 0.96 ?
C17 H17C . 0.96 ?
C18 O4 . 1.419(2) ?
C18 H18A . 0.96 ?
C18 H18B . 0.96 ?
C18 H18C . 0.96 ?
C19 O5 . 1.418(3) ?
C19 H19A . 0.96 ?
C19 H19B . 0.96 ?
C19 H19C . 0.96 ?

loop_
_geom_hbond_atom_site_label_D
_geom_hbond_atom_site_label_H
_geom_hbond_atom_site_label_A
_geom_hbond_site_symmetry_A
_geom_hbond_distance_DH
_geom_hbond_distance_HA
_geom_hbond_distance_DA
_geom_hbond_angle_DHA
C8 H8 O1 . 0.96(2) 2.29(2) 2.813(3) 113.6(15)
C18 H18B O3 4_566 0.96 2.46 3.253(3) 140.1

loop_
_geom_torsion_atom_site_label_1
_geom_torsion_atom_site_label_2
_geom_torsion_atom_site_label_3
_geom_torsion_atom_site_label_4
_geom_torsion_site_symmetry_1
_geom_torsion_site_symmetry_2
_geom_torsion_site_symmetry_3
_geom_torsion_site_symmetry_4
_geom_torsion
_geom_torsion_publ_flag
O1 C1 C2 C3 . . . . -177.22(16) ?
C6 C1 C2 C3 . . . . -0.7(3) ?
C1 C2 C3 O2 . . . . 178.59(16) ?
C1 C2 C3 C4 . . . . -0.7(3) ?
O2 C3 C4 C5 . . . . -177.74(17) ?
C2 C3 C4 C5 . . . . 1.6(3) ?
C3 C4 C5 C6 . . . . -1.2(3) ?
O1 C1 C6 C5 . . . . 177.78(15) ?
C2 C1 C6 C5 . . . . 1.1(2) ?
O1 C1 C6 C7 . . . . 0.2(2) ?
C2 C1 C6 C7 . . . . -176.47(15) ?
C4 C5 C6 C1 . . . . -0.2(3) ?
C4 C5 C6 C7 . . . . 177.62(16) ?
C1 C6 C7 O3 . . . . 150.16(17) ?
C5 C6 C7 O3 . . . . -27.4(2) ?
C1 C6 C7 C8 . . . . -31.7(2) ?
C5 C6 C7 C8 . . . . 150.79(16) ?
O3 C7 C8 C9 . . . . -1.9(3) ?
C6 C7 C8 C9 . . . . 179.96(15) ?
C7 C8 C9 C10 . . . . -176.58(15) ?
C8 C9 C10 C15 . . . . 178.36(17) ?
C8 C9 C10 C11 . . . . 0.0(3) ?
C15 C10 C11 C12 . . . . -0.2(2) ?
C9 C10 C11 C12 . . . . 178.26(15) ?
C10 C11 C12 O4 . . . . -179.63(15) ?
C10 C11 C12 C13 . . . . -0.4(2) ?
O4 C12 C13 O5 . . . . -0.4(2) ?
C11 C12 C13 O5 . . . . -179.68(14) ?
O4 C12 C13 C14 . . . . -179.86(15) ?
C11 C12 C13 C14 . . . . 0.9(3) ?
O5 C13 C14 C15 . . . . 179.90(17) ?
C12 C13 C14 C15 . . . . -0.7(3) ?
C13 C14 C15 C10 . . . . 0.1(3) ?
C11 C10 C15 C14 . . . . 0.3(3) ?
C9 C10 C15 C14 . . . . -178.11(16) ?
C2 C1 O1 C16 . . . . -12.8(3) ?
C6 C1 O1 C16 . . . . 170.51(17) ?
C2 C3 O2 C17 . . . . -3.2(3) ?
C4 C3 O2 C17 . . . . 176.09(18) ?
C11 C12 O4 C18 . . . . 2.6(2) ?
C13 C12 O4 C18 . . . . -176.60(15) ?
C14 C13 O5 C19 . . . . -3.6(3) ?
C12 C13 O5 C19 . . . . 176.98(16) ?

loop_
_cod_related_entry_id
_cod_related_entry_database
_cod_related_entry_code
1 ChemSpider 4755731
